data_2224159
loop_
_publ_author_name
'Sun, Qiaozhen'
'Xiao, Tao'
'Chen, Ping'
'Gan, Xiaoqiang'
'Bao, Lin'

_publ_section_title
;Bis[\m-1,2-diphenyl-<i>N</i>,<i>N</i>'-bis(di-2-pyridylmethyleneamino)ethane-1,2-diimine]disilver(I)
 bis(hexafluoridophosphate) acetonitrile disolvate
;
_journal_coeditor_code CS2124
_journal_issue 12
_journal_name_full 'Acta Crystallographica Section E'
_journal_page_first m1637
_journal_page_last m1638
_journal_paper_doi 10.1107/S160053680904882X
_journal_volume 65
_journal_year 2009
_chemical_formula_iupac '[Ag2 (C36 H26 N8)2] (P F6)2, 2C2 H3 N'
_chemical_formula_moiety 'C72 H52 Ag2 N16 2+, 2(F6 P -), 2(C2 H3 N)'
_chemical_formula_sum 'C76 H58 Ag2 F12 N18 P2'
_chemical_formula_weight 1729.08
_chemical_name_systematic
;
Bis[\m-1,2-diphenyl-<i>N</i>,<i>N</i>'-bis(di-2-
pyridylmethyleneamino)ethane-1,2-diimine]disilver(I)
bis(hexafluoridophosphate) acetonitrile disolvate
;
_space_group_IT_number 2
_symmetry_cell_setting triclinic
_symmetry_space_group_name_Hall '-P 1'
_symmetry_space_group_name_H-M 'P -1'
_atom_sites_solution_hydrogens geom
_atom_sites_solution_primary direct
_atom_sites_solution_secondary difmap
_cell_angle_alpha 110.037(4)
_cell_angle_beta 90.798(4)
_cell_angle_gamma 101.192(4)
_cell_formula_units_Z 1
_cell_length_a 11.595(2)
_cell_length_b 12.544(3)
_cell_length_c 13.893(3)
_cell_measurement_reflns_used 1917
_cell_measurement_temperature 293(2)
_cell_measurement_theta_max 19.78
_cell_measurement_theta_min 2.28
_cell_volume 1855.2(7)
_computing_cell_refinement 'SAINT (Bruker, 2000)'
_computing_data_collection 'SMART (Bruker, 2000)'
_computing_data_reduction 'SAINT (Bruker, 2000)'
_computing_molecular_graphics 'SHELXTL (Sheldrick, 2008)'
_computing_publication_material 'SHELXTL (Sheldrick, 2008)'
_computing_structure_refinement 'SHELXTL (Sheldrick, 2008)'
_computing_structure_solution 'SHELXTL (Sheldrick, 2008)'
_diffrn_ambient_temperature 293(2)
_diffrn_measured_fraction_theta_full 0.998
_diffrn_measured_fraction_theta_max 0.998
_diffrn_measurement_device_type 'Bruker SMART CCD'
_diffrn_measurement_method '\f and \w scans'
_diffrn_radiation_monochromator graphite
_diffrn_radiation_source 'fine-focus sealed tube'
_diffrn_radiation_type MoK\a
_diffrn_radiation_wavelength 0.71073
_diffrn_reflns_av_R_equivalents 0.0584
_diffrn_reflns_av_sigmaI/netI 0.1017
_diffrn_reflns_limit_h_max 5
_diffrn_reflns_limit_h_min -13
_diffrn_reflns_limit_k_max 14
_diffrn_reflns_limit_k_min -14
_diffrn_reflns_limit_l_max 16
_diffrn_reflns_limit_l_min -16
_diffrn_reflns_number 9153
_diffrn_reflns_theta_full 25.00
_diffrn_reflns_theta_max 25.00
_diffrn_reflns_theta_min 1.80
_exptl_absorpt_coefficient_mu 0.659
_exptl_absorpt_correction_T_max 0.8130
_exptl_absorpt_correction_T_min 0.7664
_exptl_absorpt_correction_type multi-scan
_exptl_absorpt_process_details '(SADABS; Bruker, 2000)'
_exptl_crystal_colour yellow
_exptl_crystal_density_diffrn 1.548
_exptl_crystal_density_method 'not measured'
_exptl_crystal_description block
_exptl_crystal_F_000 872
_exptl_crystal_size_max 0.36
_exptl_crystal_size_mid 0.30
_exptl_crystal_size_min 0.30
_refine_diff_density_max 0.939
_refine_diff_density_min -0.434
_refine_ls_extinction_method none
_refine_ls_goodness_of_fit_ref 0.999
_refine_ls_hydrogen_treatment constr
_refine_ls_matrix_type full
_refine_ls_number_parameters 496
_refine_ls_number_reflns 6299
_refine_ls_number_restraints 12
_refine_ls_restrained_S_all 1.069
_refine_ls_R_factor_all 0.1037
_refine_ls_R_factor_gt 0.0616
_refine_ls_shift/su_max 0.000
_refine_ls_shift/su_mean 0.000
_refine_ls_structure_factor_coef Fsqd
_refine_ls_weighting_details 'calc w=1/[\s^2^(Fo^2^)+(0.0420P)^2^] where P=(Fo^2^+2Fc^2^)/3'
_refine_ls_weighting_scheme calc
_refine_ls_wR_factor_gt 0.1207
_refine_ls_wR_factor_ref 0.1320
_reflns_number_gt 3860
_reflns_number_total 6299
_reflns_threshold_expression I>2\s(I)
_cod_data_source_file cs2124.cif
_cod_data_source_block I
_cod_original_cell_volume 1855.1(7)
_cod_database_code 2224159
_cod_database_fobs_code 2224159

loop_
_symmetry_equiv_pos_as_xyz
'x, y, z'
'-x, -y, -z'

loop_
_atom_site_type_symbol
_atom_site_label
_atom_site_fract_x
_atom_site_fract_y
_atom_site_fract_z
_atom_site_U_iso_or_equiv
_atom_site_adp_type
_atom_site_calc_flag
_atom_site_refinement_flags
_atom_site_occupancy
_atom_site_disorder_assembly
_atom_site_disorder_group
Ag Ag1 0.12500(5) 0.95781(4) 0.12566(4) 0.0597(2) Uani d . 1 . .
N N1 0.0264(4) 0.6675(4) 0.0581(4) 0.0477(12) Uani d . 1 . .
N N2 -0.0614(4) 0.7111(4) 0.1186(4) 0.0484(12) Uani d . 1 . .
N N3 0.1775(5) 0.8631(4) 0.2274(4) 0.0518(13) Uani d . 1 . .
N N4 -0.0751(5) 0.8984(5) 0.3691(4) 0.0589(14) Uani d . 1 . .
N N6 0.2588(5) 1.0100(4) 0.0189(4) 0.0550(13) Uani d . 1 . .
N N7 0.0420(4) 0.8746(4) -0.0466(3) 0.0439(12) Uani d . 1 . .
N N8 -0.0692(4) 0.8050(4) -0.0812(3) 0.0481(12) Uani d . 1 . .
N N9 0.1326(7) 0.5150(7) 0.4160(6) 0.103(2) Uani d . 1 . .
C C1 0.2128(6) 0.6376(6) -0.0729(5) 0.0656(19) Uani d . 1 . .
H H1B 0.2364 0.6752 -0.0032 0.079 Uiso calc R 1 . .
C C2 0.2942(6) 0.6007(7) -0.1391(6) 0.089(2) Uani d . 1 . .
H H2B 0.3725 0.6139 -0.1142 0.107 Uiso calc R 1 . .
C C3 0.2617(7) 0.5442(6) -0.2420(7) 0.081(2) Uani d . 1 . .
H H3A 0.3173 0.5194 -0.2874 0.098 Uiso calc R 1 . .
C C4 0.1464(7) 0.5249(6) -0.2767(5) 0.070(2) Uani d . 1 . .
H H4B 0.1228 0.4852 -0.3462 0.083 Uiso calc R 1 . .
C C5 0.0646(6) 0.5635(5) -0.2103(5) 0.0576(17) Uani d . 1 . .
H H5A -0.0135 0.5510 -0.2355 0.069 Uiso calc R 1 . .
C C6 0.0966(5) 0.6205(5) -0.1069(4) 0.0449(15) Uani d . 1 . .
C C7 0.0102(5) 0.6614(4) -0.0354(4) 0.0418(14) Uani d . 1 . .
C C8 -0.0267(5) 0.7660(5) 0.2139(4) 0.0456(15) Uani d . 1 . .
C C9 0.0976(5) 0.7900(5) 0.2574(4) 0.0449(14) Uani d . 1 . .
C C10 0.1285(6) 0.7424(6) 0.3259(5) 0.0615(18) Uani d . 1 . .
H H10A 0.0710 0.6931 0.3458 0.074 Uiso calc R 1 . .
C C11 0.2428(7) 0.7662(6) 0.3658(5) 0.072(2) Uani d . 1 . .
H H11A 0.2642 0.7314 0.4107 0.086 Uiso calc R 1 . .
C C12 0.3251(6) 0.8425(6) 0.3385(5) 0.0665(19) Uani d . 1 . .
H H12A 0.4030 0.8641 0.3665 0.080 Uiso calc R 1 . .
C C13 0.2877(6) 0.8860(6) 0.2675(5) 0.0673(19) Uani d . 1 . .
H H13A 0.3440 0.9350 0.2463 0.081 Uiso calc R 1 . .
C C14 -0.1161(6) 0.8080(5) 0.2831(4) 0.0479(15) Uani d . 1 . .
C C15 -0.2335(6) 0.7572(6) 0.2609(5) 0.074(2) Uani d . 1 . .
H H15A -0.2594 0.6933 0.2012 0.089 Uiso calc R 1 . .
C C16 -0.3131(7) 0.8019(7) 0.3282(6) 0.086(2) Uani d . 1 . .
H H16A -0.3933 0.7685 0.3146 0.104 Uiso calc R 1 . .
C C17 -0.2723(7) 0.8959(7) 0.4149(6) 0.077(2) Uani d . 1 . .
H H17A -0.3236 0.9282 0.4617 0.092 Uiso calc R 1 . .
C C18 -0.1534(7) 0.9410(6) 0.4309(5) 0.072(2) Uani d . 1 . .
H H18A -0.1259 1.0062 0.4894 0.086 Uiso calc R 1 . .
C C24 0.0996(5) 0.9089(5) -0.1129(4) 0.0431(14) Uani d . 1 . .
C C25 0.2171(5) 0.9865(5) -0.0784(5) 0.0495(15) Uani d . 1 . .
C C26 0.2823(6) 1.0298(6) -0.1438(5) 0.068(2) Uani d . 1 . .
H H26A 0.2528 1.0123 -0.2113 0.082 Uiso calc R 1 . .
C C27 0.3915(8) 1.0991(7) -0.1073(7) 0.094(3) Uani d . 1 . .
H H27A 0.4360 1.1297 -0.1506 0.113 Uiso calc R 1 . .
C C28 0.4358(7) 1.1240(7) -0.0110(7) 0.087(2) Uani d . 1 . .
H H28A 0.5105 1.1705 0.0135 0.105 Uiso calc R 1 . .
C C29 0.3656(6) 1.0772(6) 0.0511(6) 0.073(2) Uani d . 1 . .
H H29A 0.3948 1.0939 0.1185 0.087 Uiso calc R 1 . .
C C30 -0.0869(5) 0.7038(5) -0.0724(4) 0.0443(14) Uani d . 1 . .
C C31 -0.2037(5) 0.6277(5) -0.1080(4) 0.0472(15) Uani d . 1 . .
C C32 -0.2863(6) 0.6554(6) -0.1619(5) 0.0625(18) Uani d . 1 . .
H H32A -0.2682 0.7240 -0.1757 0.075 Uiso calc R 1 . .
C C33 -0.3952(6) 0.5833(8) -0.1957(6) 0.085(2) Uani d . 1 . .
H H33A -0.4502 0.6031 -0.2322 0.102 Uiso calc R 1 . .
C C34 -0.4231(7) 0.4823(7) -0.1759(6) 0.092(3) Uani d . 1 . .
H H34A -0.4975 0.4342 -0.1971 0.110 Uiso calc R 1 . .
C C35 -0.3411(8) 0.4533(7) -0.1249(7) 0.106(3) Uani d . 1 . .
H H35A -0.3593 0.3840 -0.1124 0.127 Uiso calc R 1 . .
C C36 -0.2317(6) 0.5243(6) -0.0915(6) 0.078(2) Uani d . 1 . .
H H36A -0.1761 0.5022 -0.0575 0.094 Uiso calc R 1 . .
C C37 0.3081(8) 0.4417(8) 0.4581(7) 0.117(3) Uani d . 1 . .
H H37B 0.3621 0.4377 0.4058 0.140 Uiso calc R 1 . .
H H37A 0.2809 0.3657 0.4612 0.140 Uiso calc R 1 . .
H H37C 0.3474 0.4933 0.5234 0.140 Uiso calc R 1 . .
C C38 0.2105(9) 0.4837(7) 0.4343(6) 0.083(3) Uani d . 1 . .
P P1 0.47556(19) 0.79693(19) 0.62145(17) 0.0765(6) Uani d . 1 . .
F F1 0.3401(4) 0.7611(5) 0.5937(3) 0.1205(17) Uani d . 1 . .
F F2 0.6120(4) 0.8324(5) 0.6505(5) 0.150(2) Uani d . 1 . .
F F3 0.4756(5) 0.6863(5) 0.6438(5) 0.171(3) Uani d . 1 . .
F F4 0.4932(5) 0.7295(6) 0.5091(4) 0.169(2) Uani d . 1 . .
F F5 0.4802(6) 0.9025(6) 0.5900(7) 0.205(3) Uani d U 1 . .
F F6 0.4586(6) 0.8673(7) 0.7292(5) 0.199(3) Uani d U 1 . .
N N5 -0.0396(5) 0.9091(4) -0.2430(3) 0.0515(13) Uani d . 1 . .
C C19 -0.0838(6) 0.8697(5) -0.3419(5) 0.0620(18) Uani d . 1 . .
H H19A -0.1478 0.8967 -0.3585 0.074 Uiso calc R 1 . .
C C20 -0.0392(7) 0.7925(6) -0.4184(5) 0.069(2) Uani d . 1 . .
H H20A -0.0736 0.7658 -0.4856 0.082 Uiso calc R 1 . .
C C21 0.0560(7) 0.7547(6) -0.3959(5) 0.071(2) Uani d . 1 . .
H H21A 0.0881 0.7024 -0.4477 0.085 Uiso calc R 1 . .
C C22 0.1044(6) 0.7941(6) -0.2965(5) 0.0628(18) Uani d . 1 . .
H H22A 0.1706 0.7702 -0.2797 0.075 Uiso calc R 1 . .
C C23 0.0535(5) 0.8690(5) -0.2228(4) 0.0473(15) Uani d . 1 . .

loop_
_atom_site_aniso_label
_atom_site_aniso_U_11
_atom_site_aniso_U_22
_atom_site_aniso_U_33
_atom_site_aniso_U_12
_atom_site_aniso_U_13
_atom_site_aniso_U_23
Ag1 0.0740(4) 0.0575(3) 0.0531(3) 0.0185(3) 0.0034(3) 0.0240(2)
N1 0.051(3) 0.047(3) 0.045(3) 0.014(3) 0.002(3) 0.013(2)
N2 0.049(3) 0.056(3) 0.044(3) 0.015(3) 0.009(3) 0.021(3)
N3 0.049(3) 0.055(3) 0.055(3) 0.014(3) -0.007(3) 0.021(3)
N4 0.067(4) 0.067(4) 0.043(3) 0.021(3) 0.007(3) 0.015(3)
N6 0.052(4) 0.046(3) 0.065(4) 0.007(3) 0.000(3) 0.019(3)
N7 0.039(3) 0.040(3) 0.055(3) 0.010(2) 0.002(3) 0.019(2)
N8 0.049(3) 0.051(3) 0.050(3) 0.016(3) 0.005(2) 0.023(3)
N9 0.122(7) 0.080(5) 0.102(6) 0.028(5) 0.001(5) 0.021(4)
C1 0.054(5) 0.075(5) 0.060(4) 0.014(4) 0.002(4) 0.013(4)
C2 0.054(5) 0.114(7) 0.084(6) 0.017(5) 0.011(5) 0.016(5)
C3 0.068(6) 0.080(5) 0.097(6) 0.028(5) 0.033(5) 0.024(5)
C4 0.083(6) 0.072(5) 0.053(4) 0.026(4) 0.021(4) 0.016(4)
C5 0.056(4) 0.063(4) 0.051(4) 0.016(3) 0.002(3) 0.013(3)
C6 0.044(4) 0.039(3) 0.053(4) 0.011(3) 0.005(3) 0.016(3)
C7 0.042(4) 0.034(3) 0.043(3) 0.000(3) -0.006(3) 0.010(3)
C8 0.057(4) 0.044(3) 0.043(4) 0.013(3) 0.005(3) 0.023(3)
C9 0.051(4) 0.047(4) 0.039(3) 0.018(3) 0.010(3) 0.015(3)
C10 0.073(5) 0.066(4) 0.054(4) 0.014(4) -0.002(4) 0.032(4)
C11 0.080(6) 0.084(5) 0.063(5) 0.029(5) -0.011(4) 0.034(4)
C12 0.057(5) 0.071(5) 0.069(5) 0.015(4) -0.016(4) 0.021(4)
C13 0.057(5) 0.068(5) 0.083(5) 0.010(4) 0.004(4) 0.035(4)
C14 0.052(4) 0.054(4) 0.043(4) 0.012(3) 0.005(3) 0.023(3)
C15 0.066(5) 0.064(5) 0.076(5) 0.006(4) 0.015(4) 0.007(4)
C16 0.057(5) 0.088(6) 0.092(6) 0.008(4) 0.021(5) 0.008(5)
C17 0.073(6) 0.084(6) 0.077(5) 0.028(5) 0.032(5) 0.025(5)
C18 0.094(6) 0.068(5) 0.051(4) 0.024(5) 0.017(4) 0.014(4)
C24 0.049(4) 0.039(3) 0.049(4) 0.017(3) 0.009(3) 0.021(3)
C25 0.051(4) 0.046(4) 0.054(4) 0.015(3) 0.010(3) 0.019(3)
C26 0.066(5) 0.067(5) 0.064(5) -0.003(4) 0.011(4) 0.025(4)
C27 0.084(7) 0.091(6) 0.098(7) -0.010(5) 0.023(6) 0.036(5)
C28 0.062(5) 0.072(5) 0.109(7) -0.010(4) -0.003(5) 0.021(5)
C29 0.059(5) 0.062(5) 0.087(5) 0.003(4) -0.010(4) 0.019(4)
C30 0.047(4) 0.053(4) 0.031(3) 0.015(3) 0.006(3) 0.012(3)
C31 0.042(4) 0.052(4) 0.045(4) 0.010(3) 0.003(3) 0.015(3)
C32 0.047(4) 0.068(4) 0.076(5) 0.006(4) -0.007(4) 0.034(4)
C33 0.052(5) 0.110(7) 0.101(6) 0.017(5) -0.007(4) 0.047(5)
C34 0.062(6) 0.085(6) 0.124(7) -0.003(5) -0.016(5) 0.041(6)
C35 0.079(6) 0.078(6) 0.155(8) -0.018(5) -0.034(6) 0.053(6)
C36 0.062(5) 0.064(5) 0.110(6) -0.004(4) -0.029(4) 0.042(4)
C37 0.108(8) 0.110(7) 0.117(8) 0.032(6) 0.011(6) 0.017(6)
C38 0.099(8) 0.065(6) 0.075(6) 0.016(5) 0.009(6) 0.011(4)
P1 0.0690(15) 0.0782(14) 0.0797(15) 0.0159(12) -0.0054(12) 0.0246(12)
F1 0.063(3) 0.180(5) 0.110(4) 0.010(3) -0.004(3) 0.049(4)
F2 0.074(4) 0.120(4) 0.229(6) 0.016(3) -0.035(4) 0.032(4)
F3 0.136(5) 0.168(5) 0.264(7) 0.013(4) -0.009(5) 0.156(6)
F4 0.162(6) 0.213(7) 0.112(5) 0.029(5) 0.035(4) 0.037(5)
F5 0.189(6) 0.147(5) 0.310(8) 0.018(4) -0.041(5) 0.133(5)
F6 0.168(4) 0.237(5) 0.139(4) 0.086(4) -0.004(3) -0.025(4)
N5 0.067(4) 0.049(3) 0.042(3) 0.013(3) 0.005(3) 0.019(2)
C19 0.072(5) 0.063(4) 0.053(4) 0.017(4) -0.004(4) 0.022(4)
C20 0.097(6) 0.058(4) 0.046(4) 0.017(4) -0.002(4) 0.013(4)
C21 0.101(6) 0.062(5) 0.055(5) 0.026(4) 0.027(4) 0.021(4)
C22 0.075(5) 0.065(4) 0.057(4) 0.027(4) 0.017(4) 0.026(4)
C23 0.055(4) 0.044(3) 0.049(4) 0.012(3) 0.012(3) 0.023(3)

loop_
_atom_type_symbol
_atom_type_description
_atom_type_scat_dispersion_real
_atom_type_scat_dispersion_imag
_atom_type_scat_source
C C 0.0033 0.0016 'International Tables Vol C Tables 4.2.6.8 and 6.1.1.4'
H H 0.0000 0.0000 'International Tables Vol C Tables 4.2.6.8 and 6.1.1.4'
N N 0.0061 0.0033 'International Tables Vol C Tables 4.2.6.8 and 6.1.1.4'
O O 0.0106 0.0060 'International Tables Vol C Tables 4.2.6.8 and 6.1.1.4'
F F 0.0171 0.0103 'International Tables Vol C Tables 4.2.6.8 and 6.1.1.4'
P P 0.1023 0.0942 'International Tables Vol C Tables 4.2.6.8 and 6.1.1.4'
Ag Ag -0.8971 1.1015 'International Tables Vol C Tables 4.2.6.8 and 6.1.1.4'

loop_
_geom_angle_atom_site_label_1
_geom_angle_atom_site_label_2
_geom_angle_atom_site_label_3
_geom_angle_site_symmetry_1
_geom_angle_site_symmetry_3
_geom_angle
_geom_angle_publ_flag
N3 Ag1 N5 . 2_575 99.33(17) ?
N3 Ag1 N6 . . 119.34(18) ?
N5 Ag1 N6 2_575 . 122.00(16) ?
N3 Ag1 N7 . . 127.26(16) ?
N5 Ag1 N7 2_575 . 119.22(17) ?
N6 Ag1 N7 . . 70.27(17) ?
C7 N1 N2 . . 112.5(5) ?
C8 N2 N1 . . 114.4(5) ?
C13 N3 C9 . . 116.7(5) ?
C13 N3 Ag1 . . 120.8(4) ?
C9 N3 Ag1 . . 122.2(4) ?
C18 N4 C14 . . 117.2(6) ?
C29 N6 C25 . . 118.1(6) ?
C29 N6 Ag1 . . 124.5(5) ?
C25 N6 Ag1 . . 116.4(4) ?
C24 N7 N8 . . 116.3(5) ?
C24 N7 Ag1 . . 116.6(4) ?
N8 N7 Ag1 . . 126.5(3) ?
C30 N8 N7 . . 116.2(5) ?
C2 C1 C6 . . 121.4(6) ?
C2 C1 H1B . . 119.3 ?
C6 C1 H1B . . 119.3 ?
C1 C2 C3 . . 120.5(7) ?
C1 C2 H2B . . 119.7 ?
C3 C2 H2B . . 119.7 ?
C4 C3 C2 . . 118.7(7) ?
C4 C3 H3A . . 120.6 ?
C2 C3 H3A . . 120.6 ?
C3 C4 C5 . . 120.7(7) ?
C3 C4 H4B . . 119.6 ?
C5 C4 H4B . . 119.6 ?
C4 C5 C6 . . 120.8(6) ?
C4 C5 H5A . . 119.6 ?
C6 C5 H5A . . 119.6 ?
C1 C6 C5 . . 117.7(6) ?
C1 C6 C7 . . 121.0(5) ?
C5 C6 C7 . . 121.3(6) ?
N1 C7 C6 . . 118.6(5) ?
N1 C7 C30 . . 123.0(5) ?
C6 C7 C30 . . 118.1(5) ?
N2 C8 C14 . . 117.2(5) ?
N2 C8 C9 . . 123.8(5) ?
C14 C8 C9 . . 118.9(5) ?
N3 C9 C10 . . 121.7(6) ?
N3 C9 C8 . . 116.8(5) ?
C10 C9 C8 . . 121.5(6) ?
C9 C10 C11 . . 120.8(6) ?
C9 C10 H10A . . 119.6 ?
C11 C10 H10A . . 119.6 ?
C10 C11 C12 . . 118.6(6) ?
C10 C11 H11A . . 120.7 ?
C12 C11 H11A . . 120.7 ?
C11 C12 C13 . . 117.3(6) ?
C11 C12 H12A . . 121.3 ?
C13 C12 H12A . . 121.3 ?
N3 C13 C12 . . 124.8(6) ?
N3 C13 H13A . . 117.6 ?
C12 C13 H13A . . 117.6 ?
N4 C14 C15 . . 122.2(6) ?
N4 C14 C8 . . 115.7(6) ?
C15 C14 C8 . . 122.0(6) ?
C14 C15 C16 . . 119.2(6) ?
C14 C15 H15A . . 120.4 ?
C16 C15 H15A . . 120.4 ?
C17 C16 C15 . . 118.9(7) ?
C17 C16 H16A . . 120.6 ?
C15 C16 H16A . . 120.6 ?
C16 C17 C18 . . 117.9(7) ?
C16 C17 H17A . . 121.0 ?
C18 C17 H17A . . 121.0 ?
N4 C18 C17 . . 124.4(7) ?
N4 C18 H18A . . 117.8 ?
C17 C18 H18A . . 117.8 ?
N7 C24 C25 . . 118.1(5) ?
N7 C24 C23 . . 122.1(5) ?
C25 C24 C23 . . 119.7(5) ?
N6 C25 C26 . . 121.5(6) ?
N6 C25 C24 . . 116.9(5) ?
C26 C25 C24 . . 121.5(6) ?
C27 C26 C25 . . 118.4(7) ?
C27 C26 H26A . . 120.8 ?
C25 C26 H26A . . 120.8 ?
C28 C27 C26 . . 121.6(8) ?
C28 C27 H27A . . 119.2 ?
C26 C27 H27A . . 119.2 ?
C27 C28 C29 . . 117.1(7) ?
C27 C28 H28A . . 121.5 ?
C29 C28 H28A . . 121.5 ?
N6 C29 C28 . . 123.3(7) ?
N6 C29 H29A . . 118.3 ?
C28 C29 H29A . . 118.3 ?
N8 C30 C31 . . 117.7(5) ?
N8 C30 C7 . . 121.5(5) ?
C31 C30 C7 . . 120.5(5) ?
C36 C31 C32 . . 118.2(6) ?
C36 C31 C30 . . 120.5(6) ?
C32 C31 C30 . . 121.3(6) ?
C33 C32 C31 . . 120.9(7) ?
C33 C32 H32A . . 119.5 ?
C31 C32 H32A . . 119.5 ?
C34 C33 C32 . . 120.1(7) ?
C34 C33 H33A . . 119.9 ?
C32 C33 H33A . . 119.9 ?
C35 C34 C33 . . 119.2(8) ?
C35 C34 H34A . . 120.4 ?
C33 C34 H34A . . 120.4 ?
C34 C35 C36 . . 121.2(8) ?
C34 C35 H35A . . 119.4 ?
C36 C35 H35A . . 119.4 ?
C35 C36 C31 . . 120.3(7) ?
C35 C36 H36A . . 119.8 ?
C31 C36 H36A . . 119.8 ?
C38 C37 H37B . . 109.5 ?
C38 C37 H37A . . 109.5 ?
H37B C37 H37A . . 109.5 ?
C38 C37 H37C . . 109.5 ?
H37B C37 H37C . . 109.5 ?
H37A C37 H37C . . 109.5 ?
N9 C38 C37 . . 178.7(11) ?
F6 P1 F3 . . 94.9(4) ?
F6 P1 F5 . . 90.1(4) ?
F3 P1 F5 . . 174.8(5) ?
F6 P1 F4 . . 177.3(5) ?
F3 P1 F4 . . 87.8(4) ?
F5 P1 F4 . . 87.2(4) ?
F6 P1 F1 . . 90.8(3) ?
F3 P1 F1 . . 91.2(3) ?
F5 P1 F1 . . 90.1(3) ?
F4 P1 F1 . . 89.2(3) ?
F6 P1 F2 . . 88.8(3) ?
F3 P1 F2 . . 88.2(3) ?
F5 P1 F2 . . 90.5(3) ?
F4 P1 F2 . . 91.2(4) ?
F1 P1 F2 . . 179.3(4) ?
C23 N5 C19 . . 116.5(5) ?
C23 N5 Ag1 . 2_575 125.8(4) ?
C19 N5 Ag1 . 2_575 117.7(4) ?
N5 C19 C20 . . 123.0(6) ?
N5 C19 H19A . . 118.5 ?
C20 C19 H19A . . 118.5 ?
C21 C20 C19 . . 119.2(6) ?
C21 C20 H20A . . 120.4 ?
C19 C20 H20A . . 120.4 ?
C20 C21 C22 . . 119.5(7) ?
C20 C21 H21A . . 120.3 ?
C22 C21 H21A . . 120.3 ?
C23 C22 C21 . . 118.4(7) ?
C23 C22 H22A . . 120.8 ?
C21 C22 H22A . . 120.8 ?
N5 C23 C22 . . 123.4(6) ?
N5 C23 C24 . . 116.5(5) ?
C22 C23 C24 . . 120.1(6) ?

loop_
_geom_bond_atom_site_label_1
_geom_bond_atom_site_label_2
_geom_bond_site_symmetry_2
_geom_bond_distance
_geom_bond_publ_flag
Ag1 N3 . 2.277(5) ?
Ag1 N5 2_575 2.291(5) ?
Ag1 N6 . 2.317(5) ?
Ag1 N7 . 2.361(5) ?
N1 C7 . 1.284(6) ?
N1 N2 . 1.402(6) ?
N2 C8 . 1.281(6) ?
N3 C13 . 1.324(7) ?
N3 C9 . 1.348(7) ?
N4 C18 . 1.321(8) ?
N4 C14 . 1.336(7) ?
N6 C29 . 1.328(7) ?
N6 C25 . 1.342(7) ?
N7 C24 . 1.287(6) ?
N7 N8 . 1.385(6) ?
N8 C30 . 1.294(7) ?
N9 C38 . 1.112(10) ?
C1 C2 . 1.361(9) ?
C1 C6 . 1.373(8) ?
C1 H1B . 0.93 ?
C2 C3 . 1.370(9) ?
C2 H2B . 0.93 ?
C3 C4 . 1.362(9) ?
C3 H3A . 0.93 ?
C4 C5 . 1.371(8) ?
C4 H4B . 0.93 ?
C5 C6 . 1.375(7) ?
C5 H5A . 0.93 ?
C6 C7 . 1.460(7) ?
C7 C30 . 1.489(8) ?
C8 C14 . 1.473(8) ?
C8 C9 . 1.488(8) ?
C9 C10 . 1.362(8) ?
C10 C11 . 1.366(8) ?
C10 H10A . 0.93 ?
C11 C12 . 1.369(9) ?
C11 H11A . 0.93 ?
C12 C13 . 1.381(8) ?
C12 H12A . 0.93 ?
C13 H13A . 0.93 ?
C14 C15 . 1.368(8) ?
C15 C16 . 1.381(9) ?
C15 H15A . 0.93 ?
C16 C17 . 1.363(9) ?
C16 H16A . 0.93 ?
C17 C18 . 1.368(9) ?
C17 H17A . 0.93 ?
C18 H18A . 0.93 ?
C24 C25 . 1.477(8) ?
C24 C23 . 1.490(8) ?
C25 C26 . 1.375(8) ?
C26 C27 . 1.367(9) ?
C26 H26A . 0.93 ?
C27 C28 . 1.336(10) ?
C27 H27A . 0.93 ?
C28 C29 . 1.389(10) ?
C28 H28A . 0.93 ?
C29 H29A . 0.93 ?
C30 C31 . 1.465(7) ?
C31 C36 . 1.372(8) ?
C31 C32 . 1.373(8) ?
C32 C33 . 1.372(8) ?
C32 H32A . 0.93 ?
C33 C34 . 1.366(10) ?
C33 H33A . 0.93 ?
C34 C35 . 1.352(10) ?
C34 H34A . 0.93 ?
C35 C36 . 1.371(9) ?
C35 H35A . 0.93 ?
C36 H36A . 0.93 ?
C37 C38 . 1.416(11) ?
C37 H37B . 0.96 ?
C37 H37A . 0.96 ?
C37 H37C . 0.96 ?
P1 F6 . 1.493(6) ?
P1 F3 . 1.522(6) ?
P1 F5 . 1.522(6) ?
P1 F4 . 1.537(6) ?
P1 F1 . 1.552(4) ?
P1 F2 . 1.565(5) ?
N5 C23 . 1.340(7) ?
N5 C19 . 1.345(7) ?
N5 Ag1 2_575 2.291(5) ?
C19 C20 . 1.356(8) ?
C19 H19A . 0.93 ?
C20 C21 . 1.355(9) ?
C20 H20A . 0.93 ?
C21 C22 . 1.367(9) ?
C21 H21A . 0.93 ?
C22 C23 . 1.362(8) ?
C22 H22A . 0.93 ?
